data_7013644
loop_
_publ_author_name
'Craig, Peter R.'
'Brothers, Penelope J.'
'Clark, George R.'
'Wilson, William R.'
'Denny, William A.'
'Ware, David C.'

_publ_section_title
;
 Anionic carbonato and oxalato cobalt(III) nitrogen mustard complexes.
;
_journal_issue 4
_journal_name_full 'Dalton transactions (Cambridge, England : 2003)'
_journal_page_first 611
_journal_page_last 618
_journal_paper_doi 10.1039/b311091e
_journal_year 2004
_chemical_formula_moiety 'C36 H48 B Co N4 O6 S4'
_chemical_formula_sum 'C36 H48 B Co N4 O6 S4'
_chemical_formula_weight 830.76
_chemical_name_systematic
;
?
;
_space_group_IT_number 14
_symmetry_cell_setting monoclinic
_symmetry_space_group_name_Hall '-P 2ybc'
_symmetry_space_group_name_H-M 'P 1 21/c 1'
_atom_sites_solution_hydrogens geom
_atom_sites_solution_primary direct
_atom_sites_solution_secondary difmap
_audit_creation_method SHELXL-97
_cell_angle_alpha 90.00
_cell_angle_beta 93.979(2)
_cell_angle_gamma 90.00
_cell_formula_units_Z 4
_cell_length_a 14.3348(10)
_cell_length_b 12.7206(9)
_cell_length_c 22.4320(16)
_cell_measurement_reflns_used 8192
_cell_measurement_temperature 203(2)
_cell_measurement_theta_max 19.99
_cell_measurement_theta_min 2.23
_cell_volume 4080.6(5)
_computing_cell_refinement 'Siemens SMART (Siemens, 1994a)'
_computing_data_collection 'Siemens SMART (Siemens, 1994a)'
_computing_data_reduction 'Siemens SHELXTL (Siemens, 1994b)'
_computing_molecular_graphics 'Siemens SHELXTL (Siemens, 1994b)'
_computing_publication_material 'Siemens SHELXTL (Siemens, 1994b)'
_computing_structure_refinement 'SHELXL-97 (Sheldrick, 1997)'
_computing_structure_solution 'SHELXS-97 (Sheldrick, 1990)'
_diffrn_ambient_temperature 203(2)
_diffrn_measured_fraction_theta_full 0.997
_diffrn_measured_fraction_theta_max 0.997
_diffrn_measurement_device_type 'Siemens SMART CCD'
_diffrn_measurement_method \w
_diffrn_radiation_monochromator graphite
_diffrn_radiation_source 'fine-focus sealed tube'
_diffrn_radiation_type MoK\a
_diffrn_radiation_wavelength 0.71073
_diffrn_reflns_av_R_equivalents 0.1950
_diffrn_reflns_av_sigmaI/netI 0.1950
_diffrn_reflns_limit_h_max 15
_diffrn_reflns_limit_h_min -15
_diffrn_reflns_limit_k_max 13
_diffrn_reflns_limit_k_min 0
_diffrn_reflns_limit_l_max 24
_diffrn_reflns_limit_l_min 0
_diffrn_reflns_number 5331
_diffrn_reflns_theta_full 22.50
_diffrn_reflns_theta_max 22.50
_diffrn_reflns_theta_min 2.75
_diffrn_standards_decay_% 0
_exptl_absorpt_coefficient_mu 0.673
_exptl_absorpt_correction_T_max 0.9608
_exptl_absorpt_correction_T_min 0.8716
_exptl_absorpt_correction_type multi-scan
_exptl_absorpt_process_details
;
North, A.C.T., Phillips, D.C. & Mathews, F.S. (1968). Acta Cryst.,
A24, 351-359.
;
_exptl_crystal_colour Green
_exptl_crystal_density_diffrn 1.352
_exptl_crystal_density_method 'not measured'
_exptl_crystal_description Tablet
_exptl_crystal_F_000 1744
_exptl_crystal_size_max 0.21
_exptl_crystal_size_mid 0.08
_exptl_crystal_size_min 0.06
_refine_diff_density_max 0.739
_refine_diff_density_min -0.732
_refine_diff_density_rms 0.112
_refine_ls_extinction_method none
_refine_ls_goodness_of_fit_ref 0.977
_refine_ls_hydrogen_treatment mixed
_refine_ls_matrix_type full
_refine_ls_number_parameters 464
_refine_ls_number_reflns 5331
_refine_ls_number_restraints 0
_refine_ls_restrained_S_all 0.977
_refine_ls_R_factor_all 0.1836
_refine_ls_R_factor_gt 0.0823
_refine_ls_shift/su_max 0.000
_refine_ls_shift/su_mean 0.000
_refine_ls_structure_factor_coef Fsqd
_refine_ls_weighting_details 'calc w=1/[\s^2^(Fo^2^)+(0.0936P)^2^+0.0000P] where P=(Fo^2^+2Fc^2^)/3'
_refine_ls_weighting_scheme calc
_refine_ls_wR_factor_gt 0.1729
_refine_ls_wR_factor_ref 0.2200
_reflns_number_gt 2607
_reflns_number_total 5331
_reflns_threshold_expression >2sigma(I)
_cod_data_source_file b311091e.txt
_cod_data_source_block prc51
_cod_depositor_comments
;
The following automatic conversions were performed:
'_symmetry_cell_setting' value 'Monoclinic' changed to 'monoclinic'
according to '/home/saulius/struct/CIF-dictionaries/cif_core.dic'
dictionary named 'cif_core.dic' version 2.4.1 from 2010-06-29.

Automatic conversion script
Id: cif_fix_enum 1527 2010-12-29 10:47:43Z saulius 
;
_cod_original_sg_symbol_H-M P21/c
_cod_database_code 7013644

loop_
_symmetry_equiv_pos_as_xyz
'x, y, z'
'-x, y+1/2, -z+1/2'
'-x, -y, -z'
'x, -y-1/2, z-1/2'

loop_
_atom_site_label
_atom_site_type_symbol
_atom_site_fract_x
_atom_site_fract_y
_atom_site_fract_z
_atom_site_U_iso_or_equiv
_atom_site_adp_type
_atom_site_occupancy
_atom_site_symmetry_multiplicity
_atom_site_calc_flag
_atom_site_refinement_flags
_atom_site_disorder_assembly
_atom_site_disorder_group
Co Co 0.27164(9) 0.36140(11) 0.33625(6) 0.0286(4) Uani 1 1 d . . .
S1 S 0.36460(18) 0.4381(2) 0.27131(11) 0.0320(7) Uani 1 1 d . . .
S2 S 0.38722(19) 0.2415(2) 0.32759(11) 0.0340(7) Uani 1 1 d . . .
S3 S 0.18115(18) 0.5065(2) 0.34893(11) 0.0327(7) Uani 1 1 d . . .
S4 S 0.34236(18) 0.4395(2) 0.41734(11) 0.0347(8) Uani 1 1 d . . .
N1 N 0.2012(5) 0.2674(7) 0.3868(3) 0.038(2) Uani 1 1 d . . .
H1A H 0.2411 0.2350 0.4143 0.045 Uiso 1 1 calc R . .
H1B H 0.1593 0.3054 0.4067 0.045 Uiso 1 1 calc R . .
N2 N 0.1897(5) 0.3037(6) 0.2706(3) 0.031(2) Uani 1 1 d . . .
H2A H 0.1678 0.3568 0.2463 0.037 Uiso 1 1 calc R . .
H2B H 0.2229 0.2590 0.2485 0.037 Uiso 1 1 calc R . .
N3 N 0.5107(6) 0.3092(6) 0.2509(3) 0.026(2) Uani 1 1 d . . .
N4 N 0.2505(5) 0.6171(7) 0.4456(3) 0.028(2) Uani 1 1 d . . .
O1 O 0.5456(5) 0.2764(6) 0.1216(3) 0.050(2) Uani 1 1 d . . .
H1C H 0.5092 0.2278 0.1283 0.075 Uiso 1 1 calc R . .
O2 O 0.7016(5) 0.2776(6) 0.3125(3) 0.041(2) Uani 1 1 d . . .
H2C H 0.6970 0.3264 0.3366 0.062 Uiso 1 1 calc R . .
O3 O 0.3479(5) 0.5841(6) 0.6028(3) 0.051(2) Uani 1 1 d . . .
H3A H 0.3270 0.6268 0.6265 0.077 Uiso 1 1 calc R . .
O4 O 0.2668(5) 0.8155(6) 0.3833(3) 0.052(2) Uani 1 1 d . . .
H4A H 0.3207 0.7971 0.3946 0.077 Uiso 1 1 calc R . .
C1 C 0.1518(7) 0.1885(8) 0.3487(5) 0.039(3) Uani 1 1 d . . .
H1D H 0.1018 0.1555 0.3699 0.047 Uiso 1 1 calc R . .
H1E H 0.1951 0.1338 0.3372 0.047 Uiso 1 1 calc R . .
C2 C 0.1111(7) 0.2475(9) 0.2939(4) 0.034(3) Uani 1 1 d . . .
H2D H 0.0835 0.1983 0.2640 0.041 Uiso 1 1 calc R . .
H2E H 0.0627 0.2969 0.3048 0.041 Uiso 1 1 calc R . .
C3 C 0.4335(7) 0.3302(8) 0.2786(4) 0.029(3) Uani 1 1 d . . .
C4 C 0.5452(7) 0.3900(8) 0.2099(4) 0.034(3) Uani 1 1 d . . .
H4B H 0.6138 0.3895 0.2132 0.041 Uiso 1 1 calc R . .
H4C H 0.5246 0.4594 0.2225 0.041 Uiso 1 1 calc R . .
C5 C 0.5108(8) 0.3725(9) 0.1441(4) 0.044(3) Uani 1 1 d . . .
H5A H 0.4423 0.3712 0.1407 0.052 Uiso 1 1 calc R . .
H5B H 0.5315 0.4312 0.1200 0.052 Uiso 1 1 calc R . .
C6 C 0.5616(6) 0.2112(9) 0.2589(4) 0.034(3) Uani 1 1 d . . .
H6A H 0.5996 0.2006 0.2248 0.041 Uiso 1 1 calc R . .
H6B H 0.5167 0.1532 0.2593 0.041 Uiso 1 1 calc R . .
C7 C 0.6248(7) 0.2077(9) 0.3162(4) 0.036(3) Uani 1 1 d . . .
H7A H 0.5890 0.2274 0.3502 0.043 Uiso 1 1 calc R . .
H7B H 0.6482 0.1359 0.3230 0.043 Uiso 1 1 calc R . .
C8 C 0.2580(6) 0.5350(8) 0.4106(4) 0.026(3) Uiso 1 1 d . . .
C9 C 0.3168(7) 0.6252(8) 0.4998(4) 0.033(3) Uani 1 1 d . . .
H9A H 0.3269 0.6995 0.5099 0.040 Uiso 1 1 calc R . .
H9B H 0.3772 0.5950 0.4909 0.040 Uiso 1 1 calc R . .
C10 C 0.2803(7) 0.5682(9) 0.5533(4) 0.042(3) Uani 1 1 d . . .
H10A H 0.2195 0.5968 0.5625 0.051 Uiso 1 1 calc R . .
H10B H 0.2730 0.4930 0.5447 0.051 Uiso 1 1 calc R . .
C11 C 0.1747(7) 0.6945(8) 0.4383(4) 0.035(3) Uani 1 1 d . . .
H11A H 0.1377 0.6914 0.4734 0.041 Uiso 1 1 calc R . .
H11B H 0.1336 0.6754 0.4033 0.041 Uiso 1 1 calc R . .
C12 C 0.2075(7) 0.8038(9) 0.4309(5) 0.038(3) Uani 1 1 d . . .
H12A H 0.1530 0.8498 0.4237 0.045 Uiso 1 1 calc R . .
H12B H 0.2412 0.8266 0.4682 0.045 Uiso 1 1 calc R . .
B B -0.1556(8) 0.7816(9) 0.4250(5) 0.027(3) Uani 1 1 d . . .
C21 C -0.2478(7) 0.8164(8) 0.4610(4) 0.023(2) Uani 1 1 d . . .
C22 C -0.2489(7) 0.9114(9) 0.4913(4) 0.041(3) Uani 1 1 d . . .
H22A H -0.1970 0.9562 0.4899 0.049 Uiso 1 1 calc R . .
C23 C -0.3238(8) 0.9437(9) 0.5242(5) 0.045(3) Uani 1 1 d . . .
H23A H -0.3223 1.0095 0.5433 0.054 Uiso 1 1 calc R . .
C24 C -0.3990(8) 0.8785(10) 0.5280(5) 0.049(3) Uani 1 1 d . . .
H24A H -0.4494 0.8999 0.5497 0.059 Uiso 1 1 calc R . .
C25 C -0.4015(7) 0.7835(9) 0.5009(4) 0.032(3) Uani 1 1 d . . .
H25A H -0.4530 0.7387 0.5040 0.039 Uiso 1 1 calc R . .
C26 C -0.3253(7) 0.7524(8) 0.4678(4) 0.031(3) Uani 1 1 d . . .
H26A H -0.3272 0.6858 0.4496 0.037 Uiso 1 1 calc R . .
C31 C -0.1234(7) 0.8733(8) 0.3804(4) 0.025(2) Uani 1 1 d . . .
C32 C -0.1804(7) 0.9567(8) 0.3592(4) 0.028(3) Uani 1 1 d . . .
H32A H -0.2408 0.9621 0.3728 0.034 Uiso 1 1 calc R . .
C33 C -0.1523(7) 1.0317(8) 0.3193(4) 0.032(3) Uani 1 1 d . . .
H33A H -0.1921 1.0880 0.3079 0.038 Uiso 1 1 calc R . .
C34 C -0.0656(7) 1.0235(9) 0.2963(4) 0.037(3) Uani 1 1 d . . .
H34A H -0.0472 1.0720 0.2677 0.044 Uiso 1 1 calc R . .
C35 C -0.0071(8) 0.9440(9) 0.3156(4) 0.040(3) Uani 1 1 d . . .
H35A H 0.0533 0.9392 0.3019 0.049 Uiso 1 1 calc R . .
C36 C -0.0376(7) 0.8697(8) 0.3559(4) 0.032(3) Uani 1 1 d . . .
H36A H 0.0028 0.8137 0.3670 0.038 Uiso 1 1 calc R . .
C41 C -0.1746(7) 0.6812(8) 0.3796(4) 0.027(3) Uani 1 1 d . . .
C42 C -0.2594(7) 0.6667(8) 0.3444(4) 0.035(3) Uani 1 1 d . . .
H42A H -0.3098 0.7122 0.3500 0.043 Uiso 1 1 calc R . .
C43 C -0.2708(8) 0.5873(9) 0.3018(4) 0.036(3) Uani 1 1 d . . .
H43A H -0.3286 0.5797 0.2799 0.043 Uiso 1 1 calc R . .
C44 C -0.1981(8) 0.5190(9) 0.2912(4) 0.040(3) Uani 1 1 d . . .
H44A H -0.2058 0.4662 0.2619 0.049 Uiso 1 1 calc R . .
C45 C -0.1153(8) 0.5306(9) 0.3243(4) 0.040(3) Uani 1 1 d . . .
H45A H -0.0655 0.4848 0.3180 0.048 Uiso 1 1 calc R . .
C46 C -0.1036(7) 0.6094(9) 0.3675(4) 0.037(3) Uani 1 1 d . . .
H46A H -0.0455 0.6148 0.3895 0.044 Uiso 1 1 calc R . .
C51 C -0.0743(6) 0.7573(8) 0.4786(4) 0.024(3) Uani 1 1 d . . .
C52 C -0.0170(7) 0.8359(8) 0.5028(4) 0.031(3) Uani 1 1 d . . .
H52A H -0.0206 0.9025 0.4846 0.037 Uiso 1 1 calc R . .
C53 C 0.0464(7) 0.8225(10) 0.5529(5) 0.041(3) Uani 1 1 d . . .
H53A H 0.0819 0.8796 0.5684 0.049 Uiso 1 1 calc R . .
C54 C 0.0559(7) 0.7255(10) 0.5790(4) 0.037(3) Uani 1 1 d . . .
H54A H 0.0983 0.7151 0.6123 0.044 Uiso 1 1 calc R . .
C55 C 0.0019(7) 0.6425(9) 0.5554(4) 0.036(3) Uani 1 1 d . . .
H55A H 0.0083 0.5754 0.5728 0.044 Uiso 1 1 calc R . .
C56 C -0.0623(7) 0.6582(8) 0.5059(4) 0.032(3) Uani 1 1 d . . .
H56A H -0.0979 0.6010 0.4906 0.039 Uiso 1 1 calc R . .
O5 O 0.1817(6) 0.7550(7) 0.2783(3) 0.062(2) Uani 1 1 d . . .
O6 O 0.4711(5) 0.4279(7) 0.6227(4) 0.082(3) Uani 1 1 d . . .

loop_
_atom_site_aniso_label
_atom_site_aniso_U_11
_atom_site_aniso_U_22
_atom_site_aniso_U_33
_atom_site_aniso_U_23
_atom_site_aniso_U_13
_atom_site_aniso_U_12
Co 0.0308(9) 0.0430(10) 0.0123(7) 0.0002(7) 0.0038(6) -0.0003(8)
S1 0.0314(16) 0.045(2) 0.0209(15) 0.0034(13) 0.0076(12) 0.0007(14)
S2 0.0361(17) 0.044(2) 0.0223(15) 0.0058(13) 0.0073(13) 0.0008(14)
S3 0.0331(17) 0.049(2) 0.0161(15) -0.0031(13) 0.0020(12) 0.0001(14)
S4 0.0365(17) 0.050(2) 0.0171(15) -0.0005(13) -0.0003(13) 0.0044(15)
N1 0.036(5) 0.061(7) 0.016(5) -0.002(4) 0.007(4) 0.002(5)
N2 0.032(5) 0.042(6) 0.019(5) -0.008(4) 0.004(4) 0.003(5)
N3 0.033(5) 0.028(6) 0.018(5) -0.002(4) 0.009(4) -0.004(4)
N4 0.037(5) 0.035(6) 0.012(4) -0.005(4) 0.006(4) -0.008(4)
O1 0.063(5) 0.066(6) 0.023(4) -0.002(4) 0.008(4) -0.010(5)
O2 0.036(4) 0.054(6) 0.035(5) -0.013(4) 0.009(4) -0.005(4)
O3 0.065(5) 0.082(7) 0.007(4) -0.015(4) 0.003(4) 0.001(5)
O4 0.034(5) 0.067(6) 0.057(5) 0.005(4) 0.018(4) 0.001(4)
C1 0.043(7) 0.039(8) 0.038(7) -0.001(6) 0.024(6) -0.011(6)
C2 0.032(7) 0.047(8) 0.026(6) 0.000(5) 0.008(5) -0.008(6)
C3 0.030(6) 0.040(8) 0.018(6) 0.005(5) 0.003(5) -0.007(5)
C4 0.030(6) 0.036(8) 0.039(7) 0.002(5) 0.015(6) 0.005(5)
C5 0.053(8) 0.049(9) 0.031(7) 0.009(6) 0.013(6) 0.012(7)
C6 0.017(6) 0.050(9) 0.038(7) -0.012(5) 0.009(5) 0.003(5)
C7 0.036(7) 0.046(8) 0.025(7) 0.002(5) -0.003(5) 0.001(6)
C9 0.045(7) 0.033(7) 0.021(6) -0.011(5) -0.007(5) -0.005(6)
C10 0.052(8) 0.063(9) 0.011(6) 0.000(5) -0.003(5) -0.020(7)
C11 0.032(7) 0.044(8) 0.030(7) -0.012(5) 0.010(5) 0.001(6)
C12 0.034(7) 0.044(8) 0.035(7) -0.010(6) 0.005(6) 0.002(6)
B 0.027(7) 0.034(8) 0.018(7) 0.005(5) -0.001(6) -0.002(6)
C21 0.043(7) 0.017(7) 0.009(5) 0.008(4) 0.001(5) -0.001(5)
C22 0.045(8) 0.043(9) 0.037(7) 0.001(6) 0.017(6) -0.024(6)
C23 0.060(8) 0.039(9) 0.039(7) -0.010(6) 0.011(7) -0.006(7)
C24 0.046(8) 0.069(11) 0.033(7) -0.005(7) 0.014(6) -0.005(7)
C25 0.029(7) 0.038(8) 0.030(6) 0.003(5) 0.006(5) -0.006(5)
C26 0.042(7) 0.035(8) 0.015(6) 0.002(5) -0.008(5) -0.003(6)
C31 0.022(6) 0.044(8) 0.008(5) -0.004(5) -0.002(4) -0.003(5)
C32 0.027(6) 0.043(8) 0.014(6) -0.005(5) 0.000(5) -0.005(5)
C33 0.029(7) 0.044(8) 0.020(6) 0.010(5) -0.003(5) 0.004(6)
C34 0.041(7) 0.063(9) 0.006(6) 0.011(5) -0.010(5) -0.008(6)
C35 0.034(7) 0.067(10) 0.022(6) 0.000(6) 0.005(5) -0.009(7)
C36 0.029(6) 0.048(8) 0.017(6) 0.009(5) 0.000(5) 0.006(6)
C41 0.040(7) 0.023(7) 0.018(6) 0.005(5) -0.001(5) -0.002(5)
C42 0.034(7) 0.049(9) 0.022(6) 0.000(5) -0.003(5) -0.002(6)
C43 0.046(8) 0.044(8) 0.016(6) 0.005(5) -0.009(5) -0.012(6)
C44 0.057(8) 0.045(9) 0.019(6) -0.009(5) 0.000(6) -0.016(7)
C45 0.054(8) 0.048(8) 0.019(6) 0.002(5) 0.008(6) 0.000(6)
C46 0.037(7) 0.054(9) 0.019(6) 0.002(6) 0.007(5) -0.004(6)
C51 0.018(6) 0.041(8) 0.013(6) -0.003(5) 0.001(5) 0.006(5)
C52 0.047(7) 0.034(8) 0.012(6) 0.006(5) 0.002(5) 0.004(6)
C53 0.044(8) 0.058(9) 0.021(6) -0.010(6) 0.005(6) -0.006(6)
C54 0.027(6) 0.073(10) 0.011(6) -0.008(6) 0.004(5) 0.003(7)
C55 0.037(7) 0.058(9) 0.016(6) 0.018(6) 0.012(5) 0.023(7)
C56 0.039(7) 0.041(8) 0.018(6) 0.001(5) 0.008(5) 0.014(6)
O5 0.072(6) 0.085(7) 0.031(5) -0.013(4) 0.019(4) -0.003(5)
O6 0.035(5) 0.078(7) 0.132(9) 0.008(6) -0.006(5) -0.003(5)

loop_
_atom_type_symbol
_atom_type_description
_atom_type_scat_dispersion_real
_atom_type_scat_dispersion_imag
_atom_type_scat_source
C C 0.0033 0.0016 'International Tables Vol C Tables 4.2.6.8 and 6.1.1.4'
H H 0.0000 0.0000 'International Tables Vol C Tables 4.2.6.8 and 6.1.1.4'
B B 0.0013 0.0007 'International Tables Vol C Tables 4.2.6.8 and 6.1.1.4'
N N 0.0061 0.0033 'International Tables Vol C Tables 4.2.6.8 and 6.1.1.4'
O O 0.0106 0.0060 'International Tables Vol C Tables 4.2.6.8 and 6.1.1.4'
S S 0.1246 0.1234 'International Tables Vol C Tables 4.2.6.8 and 6.1.1.4'
Co Co 0.3494 0.9721 'International Tables Vol C Tables 4.2.6.8 and 6.1.1.4'

loop_
_geom_angle_atom_site_label_1
_geom_angle_atom_site_label_2
_geom_angle_atom_site_label_3
_geom_angle
_geom_angle_site_symmetry_1
_geom_angle_site_symmetry_3
_geom_angle_publ_flag
N2 Co N1 84.3(3) . . ?
N2 Co S4 169.9(2) . . ?
N1 Co S4 91.3(2) . . ?
N2 Co S1 91.5(2) . . ?
N1 Co S1 168.2(3) . . ?
S4 Co S1 94.44(11) . . ?
N2 Co S2 95.0(2) . . ?
N1 Co S2 92.7(3) . . ?
S4 Co S2 94.31(11) . . ?
S1 Co S2 76.63(10) . . ?
N2 Co S3 94.6(2) . . ?
N1 Co S3 95.8(3) . . ?
S4 Co S3 76.74(10) . . ?
S1 Co S3 95.52(11) . . ?
S2 Co S3 167.76(12) . . ?
C3 S1 Co 87.3(3) . . ?
C3 S2 Co 86.0(4) . . ?
C8 S3 Co 86.2(3) . . ?
C8 S4 Co 88.1(3) . . ?
C1 N1 Co 109.0(6) . . ?
C1 N1 H1A 109.9 . . ?
Co N1 H1A 109.9 . . ?
C1 N1 H1B 109.9 . . ?
Co N1 H1B 109.9 . . ?
H1A N1 H1B 108.3 . . ?
C2 N2 Co 110.5(6) . . ?
C2 N2 H2A 109.5 . . ?
Co N2 H2A 109.5 . . ?
C2 N2 H2B 109.5 . . ?
Co N2 H2B 109.5 . . ?
H2A N2 H2B 108.1 . . ?
C3 N3 C6 122.7(8) . . ?
C3 N3 C4 118.2(8) . . ?
C6 N3 C4 119.0(8) . . ?
C8 N4 C11 123.9(8) . . ?
C8 N4 C9 117.8(8) . . ?
C11 N4 C9 118.0(7) . . ?
C5 O1 H1C 109.5 . . ?
C7 O2 H2C 109.5 . . ?
C10 O3 H3A 109.5 . . ?
C12 O4 H4A 109.5 . . ?
N1 C1 C2 106.0(9) . . ?
N1 C1 H1D 110.5 . . ?
C2 C1 H1D 110.5 . . ?
N1 C1 H1E 110.5 . . ?
C2 C1 H1E 110.5 . . ?
H1D C1 H1E 108.7 . . ?
N2 C2 C1 105.6(8) . . ?
N2 C2 H2D 110.6 . . ?
C1 C2 H2D 110.6 . . ?
N2 C2 H2E 110.6 . . ?
C1 C2 H2E 110.6 . . ?
H2D C2 H2E 108.8 . . ?
N3 C3 S1 127.9(8) . . ?
N3 C3 S2 122.0(8) . . ?
S1 C3 S2 110.0(6) . . ?
N3 C4 C5 113.2(8) . . ?
N3 C4 H4B 108.9 . . ?
C5 C4 H4B 108.9 . . ?
N3 C4 H4C 108.9 . . ?
C5 C4 H4C 108.9 . . ?
H4B C4 H4C 107.7 . . ?
O1 C5 C4 111.5(8) . . ?
O1 C5 H5A 109.3 . . ?
C4 C5 H5A 109.3 . . ?
O1 C5 H5B 109.3 . . ?
C4 C5 H5B 109.3 . . ?
H5A C5 H5B 108.0 . . ?
N3 C6 C7 113.4(8) . . ?
N3 C6 H6A 108.9 . . ?
C7 C6 H6A 108.9 . . ?
N3 C6 H6B 108.9 . . ?
C7 C6 H6B 108.9 . . ?
H6A C6 H6B 107.7 . . ?
O2 C7 C6 110.5(8) . . ?
O2 C7 H7A 109.6 . . ?
C6 C7 H7A 109.6 . . ?
O2 C7 H7B 109.6 . . ?
C6 C7 H7B 109.6 . . ?
H7A C7 H7B 108.1 . . ?
N4 C8 S4 126.6(8) . . ?
N4 C8 S3 124.4(8) . . ?
S4 C8 S3 109.0(5) . . ?
N4 C9 C10 111.9(8) . . ?
N4 C9 H9A 109.2 . . ?
C10 C9 H9A 109.2 . . ?
N4 C9 H9B 109.2 . . ?
C10 C9 H9B 109.2 . . ?
H9A C9 H9B 107.9 . . ?
O3 C10 C9 106.9(8) . . ?
O3 C10 H10A 110.3 . . ?
C9 C10 H10A 110.3 . . ?
O3 C10 H10B 110.3 . . ?
C9 C10 H10B 110.3 . . ?
H10A C10 H10B 108.6 . . ?
N4 C11 C12 113.9(8) . . ?
N4 C11 H11A 108.8 . . ?
C12 C11 H11A 108.8 . . ?
N4 C11 H11B 108.8 . . ?
C12 C11 H11B 108.8 . . ?
H11A C11 H11B 107.7 . . ?
O4 C12 C11 113.2(8) . . ?
O4 C12 H12A 108.9 . . ?
C11 C12 H12A 108.9 . . ?
O4 C12 H12B 108.9 . . ?
C11 C12 H12B 108.9 . . ?
H12A C12 H12B 107.7 . . ?
C31 B C51 111.6(8) . . ?
C31 B C41 102.6(8) . . ?
C51 B C41 112.7(9) . . ?
C31 B C21 112.2(8) . . ?
C51 B C21 104.0(7) . . ?
C41 B C21 113.9(8) . . ?
C22 C21 C26 114.7(9) . . ?
C22 C21 B 120.6(9) . . ?
C26 C21 B 124.5(9) . . ?
C21 C22 C23 123.2(10) . . ?
C21 C22 H22A 118.4 . . ?
C23 C22 H22A 118.4 . . ?
C24 C23 C22 119.4(11) . . ?
C24 C23 H23A 120.3 . . ?
C22 C23 H23A 120.3 . . ?
C25 C24 C23 120.7(11) . . ?
C25 C24 H24A 119.7 . . ?
C23 C24 H24A 119.7 . . ?
C24 C25 C26 119.2(10) . . ?
C24 C25 H25A 120.4 . . ?
C26 C25 H25A 120.4 . . ?
C21 C26 C25 122.9(10) . . ?
C21 C26 H26A 118.6 . . ?
C25 C26 H26A 118.6 . . ?
C36 C31 C32 113.8(9) . . ?
C36 C31 B 121.3(9) . . ?
C32 C31 B 124.7(9) . . ?
C33 C32 C31 123.4(9) . . ?
C33 C32 H32A 118.3 . . ?
C31 C32 H32A 118.3 . . ?
C34 C33 C32 119.9(10) . . ?
C34 C33 H33A 120.1 . . ?
C32 C33 H33A 120.1 . . ?
C35 C34 C33 119.1(10) . . ?
C35 C34 H34A 120.5 . . ?
C33 C34 H34A 120.5 . . ?
C34 C35 C36 119.6(10) . . ?
C34 C35 H35A 120.2 . . ?
C36 C35 H35A 120.2 . . ?
C31 C36 C35 124.1(10) . . ?
C31 C36 H36A 117.9 . . ?
C35 C36 H36A 117.9 . . ?
C46 C41 C42 114.4(9) . . ?
C46 C41 B 122.1(9) . . ?
C42 C41 B 123.1(9) . . ?
C43 C42 C41 122.2(10) . . ?
C43 C42 H42A 118.9 . . ?
C41 C42 H42A 118.9 . . ?
C44 C43 C42 121.2(10) . . ?
C44 C43 H43A 119.4 . . ?
C42 C43 H43A 119.4 . . ?
C45 C44 C43 118.2(10) . . ?
C45 C44 H44A 120.9 . . ?
C43 C44 H44A 120.9 . . ?
C44 C45 C46 121.0(11) . . ?
C44 C45 H45A 119.5 . . ?
C46 C45 H45A 119.5 . . ?
C45 C46 C41 123.0(10) . . ?
C45 C46 H46A 118.5 . . ?
C41 C46 H46A 118.5 . . ?
C52 C51 C56 115.2(9) . . ?
C52 C51 B 121.6(9) . . ?
C56 C51 B 123.1(9) . . ?
C51 C52 C53 124.1(10) . . ?
C51 C52 H52A 118.0 . . ?
C53 C52 H52A 118.0 . . ?
C54 C53 C52 119.4(10) . . ?
C54 C53 H53A 120.3 . . ?
C52 C53 H53A 120.3 . . ?
C53 C54 C55 119.1(10) . . ?
C53 C54 H54A 120.5 . . ?
C55 C54 H54A 120.5 . . ?
C54 C55 C56 120.5(11) . . ?
C54 C55 H55A 119.7 . . ?
C56 C55 H55A 119.7 . . ?
C51 C56 C55 121.6(10) . . ?
C51 C56 H56A 119.2 . . ?
C55 C56 H56A 119.2 . . ?

loop_
_geom_bond_atom_site_label_1
_geom_bond_atom_site_label_2
_geom_bond_distance
_geom_bond_site_symmetry_2
_geom_bond_publ_flag
Co N2 1.962(7) . ?
Co N1 1.974(8) . ?
Co S4 2.251(3) . ?
Co S1 2.263(3) . ?
Co S2 2.270(3) . ?
Co S3 2.285(3) . ?
S1 C3 1.693(10) . ?
S2 C3 1.738(10) . ?
S3 C8 1.746(10) . ?
S4 C8 1.714(10) . ?
N1 C1 1.467(12) . ?
N1 H1A 0.9100 . ?
N1 H1B 0.9100 . ?
N2 C2 1.461(11) . ?
N2 H2A 0.9100 . ?
N2 H2B 0.9100 . ?
N3 C3 1.334(11) . ?
N3 C6 1.449(12) . ?
N3 C4 1.486(12) . ?
N4 C8 1.315(11) . ?
N4 C11 1.467(12) . ?
N4 C9 1.494(11) . ?
O1 C5 1.427(12) . ?
O1 H1C 0.8300 . ?
O2 C7 1.422(11) . ?
O2 H2C 0.8300 . ?
O3 C10 1.436(10) . ?
O3 H3A 0.8300 . ?
O4 C12 1.419(11) . ?
O4 H4A 0.8300 . ?
C1 C2 1.522(13) . ?
C1 H1D 0.9800 . ?
C1 H1E 0.9800 . ?
C2 H2D 0.9800 . ?
C2 H2E 0.9800 . ?
C4 C5 1.539(13) . ?
C4 H4B 0.9800 . ?
C4 H4C 0.9800 . ?
C5 H5A 0.9800 . ?
C5 H5B 0.9800 . ?
C6 C7 1.521(12) . ?
C6 H6A 0.9800 . ?
C6 H6B 0.9800 . ?
C7 H7A 0.9800 . ?
C7 H7B 0.9800 . ?
C9 C10 1.525(13) . ?
C9 H9A 0.9800 . ?
C9 H9B 0.9800 . ?
C10 H10A 0.9800 . ?
C10 H10B 0.9800 . ?
C11 C12 1.480(13) . ?
C11 H11A 0.9800 . ?
C11 H11B 0.9800 . ?
C12 H12A 0.9800 . ?
C12 H12B 0.9800 . ?
B C31 1.624(14) . ?
B C51 1.645(13) . ?
B C41 1.644(15) . ?
B C21 1.656(14) . ?
C21 C22 1.387(13) . ?
C21 C26 1.394(12) . ?
C22 C23 1.405(14) . ?
C22 H22A 0.9400 . ?
C23 C24 1.367(14) . ?
C23 H23A 0.9400 . ?
C24 C25 1.352(14) . ?
C24 H24A 0.9400 . ?
C25 C26 1.419(13) . ?
C25 H25A 0.9400 . ?
C26 H26A 0.9400 . ?
C31 C36 1.383(12) . ?
C31 C32 1.402(13) . ?
C32 C33 1.388(13) . ?
C32 H32A 0.9400 . ?
C33 C34 1.382(13) . ?
C33 H33A 0.9400 . ?
C34 C35 1.366(14) . ?
C34 H34A 0.9400 . ?
C35 C36 1.399(13) . ?
C35 H35A 0.9400 . ?
C36 H36A 0.9400 . ?
C41 C46 1.408(13) . ?
C41 C42 1.415(12) . ?
C42 C43 1.392(13) . ?
C42 H42A 0.9400 . ?
C43 C44 1.390(14) . ?
C43 H43A 0.9400 . ?
C44 C45 1.364(14) . ?
C44 H44A 0.9400 . ?
C45 C46 1.396(14) . ?
C45 H45A 0.9400 . ?
C46 H46A 0.9400 . ?
C51 C52 1.381(13) . ?
C51 C56 1.407(13) . ?
C52 C53 1.405(13) . ?
C52 H52A 0.9400 . ?
C53 C54 1.368(14) . ?
C53 H53A 0.9400 . ?
C54 C55 1.391(14) . ?
C54 H54A 0.9400 . ?
C55 C56 1.407(12) . ?
C55 H55A 0.9400 . ?
C56 H56A 0.9400 . ?
